data_4036194
loop_
_publ_author_name
'Zhang, Yilin'
'Hubbard, Jeremiah W.'
'Akhmedov, Novruz G.'
'Petersen, Jeffrey L.'
'S\"oderberg, Bj\"orn C G'

_publ_section_title
;
 Total synthesis of the tetracyclic indole alkaloid ht-13-B.
;
_journal_issue 9
_journal_name_full 'The Journal of organic chemistry'
_journal_page_first 4783
_journal_page_last 4790
_journal_paper_doi 10.1021/acs.joc.5b00433
_journal_volume 80
_journal_year 2015
_chemical_formula_sum 'C16 H18 N2 O5'
_chemical_formula_weight 318.32
_space_group_crystal_system monoclinic
_space_group_IT_number 4
_space_group_name_Hall 'P 2yb'
_space_group_name_H-M_alt 'P 1 21 1'
_atom_sites_solution_hydrogens geom
_audit_creation_method SHELXL-2013
_cell_angle_alpha 90
_cell_angle_beta 97.7471(12)
_cell_angle_gamma 90
_cell_formula_units_Z 2
_cell_length_a 7.5978(2)
_cell_length_b 8.3479(2)
_cell_length_c 12.4229(3)
_cell_measurement_temperature 296(2)
_cell_volume 780.74(3)
_computing_structure_refinement 'SHELXL-2013 (Sheldrick, 2013)'
_diffrn_ambient_temperature 296(2)
_diffrn_measured_fraction_theta_full 0.997
_diffrn_measured_fraction_theta_max 0.998
_diffrn_measurement_device_type 'Bruker AXS D8 Venture fixed chi'
_diffrn_measurement_method 'omega scans'
_diffrn_radiation_type 'Mo K\a'
_diffrn_radiation_wavelength 0.71073
_diffrn_reflns_av_R_equivalents 0.0254
_diffrn_reflns_av_unetI/netI 0.0201
_diffrn_reflns_Laue_measured_fraction_full 0.997
_diffrn_reflns_Laue_measured_fraction_max 0.998
_diffrn_reflns_limit_h_max 9
_diffrn_reflns_limit_h_min -9
_diffrn_reflns_limit_k_max 10
_diffrn_reflns_limit_k_min -10
_diffrn_reflns_limit_l_max 16
_diffrn_reflns_limit_l_min -16
_diffrn_reflns_number 14410
_diffrn_reflns_point_group_measured_fraction_full 0.997
_diffrn_reflns_point_group_measured_fraction_max 0.995
_diffrn_reflns_theta_full 27.539
_diffrn_reflns_theta_max 27.539
_diffrn_reflns_theta_min 2.948
_exptl_absorpt_coefficient_mu 0.102
_exptl_crystal_density_diffrn 1.354
_exptl_crystal_F_000 336
_exptl_crystal_size_max 0.486
_exptl_crystal_size_mid 0.374
_exptl_crystal_size_min 0.158
_refine_diff_density_max 0.178
_refine_diff_density_min -0.167
_refine_diff_density_rms 0.035
_refine_ls_abs_structure_details
;
 Flack x determined using 1409 quotients [(I+)-(I-)]/[(I+)+(I-)]
 (Parsons and Flack (2004), Acta Cryst. A60, s61).
;
_refine_ls_abs_structure_Flack 0.3(5)
_refine_ls_extinction_method none
_refine_ls_goodness_of_fit_ref 1.063
_refine_ls_hydrogen_treatment riding
_refine_ls_matrix_type full
_refine_ls_number_parameters 210
_refine_ls_number_reflns 3579
_refine_ls_number_restraints 1
_refine_ls_restrained_S_all 1.063
_refine_ls_R_factor_all 0.0466
_refine_ls_R_factor_gt 0.0402
_refine_ls_shift/su_max 0.000
_refine_ls_shift/su_mean 0.000
_refine_ls_structure_factor_coef Fsqd
_refine_ls_weighting_details 'w=1/[\s^2^(Fo^2^)+(0.0483P)^2^+0.1519P] where P=(Fo^2^+2Fc^2^)/3'
_refine_ls_weighting_scheme calc
_refine_ls_wR_factor_gt 0.0974
_refine_ls_wR_factor_ref 0.1029
_reflns_Friedel_coverage 0.867
_reflns_Friedel_fraction_full 0.996
_reflns_Friedel_fraction_max 0.992
_reflns_number_gt 3253
_reflns_number_total 3579
_reflns_threshold_expression 'I > 2\s(I)'
_cod_data_source_file jo5b00433_si_007.cif
_cod_data_source_block bs3cms
_cod_original_sg_symbol_H-M 'P 21'
_cod_database_code 4036194
_shelx_space_group_comment
;
The symmetry employed for this shelxl refinement is uniquely defined
by the following loop, which should always be used as a source of
symmetry information in preference to the above space-group names.
They are only intended as comments.
;
_shelx_estimated_absorpt_t_min 0.952
_shelx_estimated_absorpt_t_max 0.984
_shelxl_version_number 2013-4

loop_
_space_group_symop_operation_xyz
'x, y, z'
'-x, y+1/2, -z'

loop_
_atom_site_label
_atom_site_type_symbol
_atom_site_fract_x
_atom_site_fract_y
_atom_site_fract_z
_atom_site_U_iso_or_equiv
_atom_site_adp_type
_atom_site_occupancy
_atom_site_site_symmetry_order
_atom_site_calc_flag
_atom_site_refinement_flags_posn
_atom_site_refinement_flags_adp
O1 O 1.0978(2) 0.5888(2) 0.94684(14) 0.0449(4) Uani 1 1 d . .
O2 O 0.6255(3) 0.8076(3) 1.18093(18) 0.0632(6) Uani 1 1 d . .
O3 O 0.6965(3) 0.6403(5) 1.3095(2) 0.0986(11) Uani 1 1 d . .
O4 O 0.5048(3) 0.7479(4) 0.68379(17) 0.0725(7) Uani 1 1 d . .
O5 O 0.6741(3) 0.8618(3) 0.57088(16) 0.0644(6) Uani 1 1 d . .
N1 N 0.8052(3) 0.7286(3) 0.71429(16) 0.0458(5) Uani 1 1 d . .
N2 N 0.7254(3) 0.7118(3) 1.22881(16) 0.0487(5) Uani 1 1 d . .
C1 C 0.9780(3) 0.7395(4) 0.6706(2) 0.0535(7) Uani 1 1 d . .
H1 H 1.0044 0.8518 0.6563 0.064 Uiso 1 1 calc R U
C2 C 1.1108(3) 0.6767(4) 0.7632(2) 0.0527(7) Uani 1 1 d . .
H2A H 1.1410 0.5660 0.7507 0.063 Uiso 1 1 calc R U
H2B H 1.2186 0.7403 0.7713 0.063 Uiso 1 1 calc R U
C3 C 1.0168(3) 0.6914(3) 0.86264(19) 0.0396(5) Uani 1 1 d . .
H3 H 1.0221 0.8026 0.8881 0.048 Uiso 1 1 calc R U
C4 C 1.0719(3) 0.6311(3) 1.05041(18) 0.0374(5) Uani 1 1 d . .
C5 C 1.2237(3) 0.6478(3) 1.1254(2) 0.0451(6) Uani 1 1 d . .
H5 H 1.3349 0.6386 1.1026 0.054 Uiso 1 1 calc R U
C6 C 1.2116(3) 0.6777(4) 1.2330(2) 0.0511(6) Uani 1 1 d . .
H6 H 1.3140 0.6864 1.2829 0.061 Uiso 1 1 calc R U
C7 C 1.0467(3) 0.6947(4) 1.2666(2) 0.0495(6) Uani 1 1 d . .
H7 H 1.0360 0.7148 1.3390 0.059 Uiso 1 1 calc R U
C8 C 0.8980(3) 0.6813(3) 1.18985(18) 0.0399(5) Uani 1 1 d . .
C9 C 0.9017(3) 0.6461(3) 1.08064(18) 0.0345(4) Uani 1 1 d . .
C10 C 0.7375(3) 0.6075(3) 1.00407(18) 0.0355(5) Uani 1 1 d . .
C11 C 0.6967(3) 0.6980(3) 0.89847(18) 0.0390(5) Uani 1 1 d . .
H11A H 0.7081 0.8121 0.9121 0.047 Uiso 1 1 calc R U
H11B H 0.5755 0.6764 0.8664 0.047 Uiso 1 1 calc R U
C12 C 0.8245(3) 0.6470(3) 0.81984(18) 0.0376(5) Uani 1 1 d . .
H12 H 0.8158 0.5310 0.8084 0.045 Uiso 1 1 calc R U
C13 C 0.6328(3) 0.4901(3) 1.0291(2) 0.0474(6) Uani 1 1 d . .
H13A H 0.6618 0.4330 1.0933 0.057 Uiso 1 1 calc R U
H13B H 0.5305 0.4647 0.9824 0.057 Uiso 1 1 calc R U
C14 C 0.6491(4) 0.7762(3) 0.6595(2) 0.0490(6) Uani 1 1 d . .
C15 C 0.5160(6) 0.9134(6) 0.5035(3) 0.0814(11) Uani 1 1 d . .
H15A H 0.4437 0.8219 0.4809 0.122 Uiso 1 1 calc R U
H15B H 0.5477 0.9676 0.4408 0.122 Uiso 1 1 calc R U
H15C H 0.4508 0.9850 0.5439 0.122 Uiso 1 1 calc R U
C16 C 0.9814(5) 0.6416(8) 0.5682(3) 0.0952(16) Uani 1 1 d . .
H16A H 0.9491 0.5329 0.5814 0.143 Uiso 1 1 calc R U
H16B H 1.0987 0.6440 0.5476 0.143 Uiso 1 1 calc R U
H16C H 0.8985 0.6858 0.5107 0.143 Uiso 1 1 calc R U

loop_
_atom_site_aniso_label
_atom_site_aniso_U_11
_atom_site_aniso_U_22
_atom_site_aniso_U_33
_atom_site_aniso_U_23
_atom_site_aniso_U_13
_atom_site_aniso_U_12
O1 0.0345(8) 0.0562(10) 0.0446(9) -0.0051(8) 0.0073(7) 0.0112(7)
O2 0.0432(10) 0.0754(14) 0.0718(13) 0.0004(12) 0.0113(9) 0.0098(10)
O3 0.0696(14) 0.170(3) 0.0617(14) 0.0407(18) 0.0308(11) 0.0059(18)
O4 0.0424(10) 0.122(2) 0.0530(11) 0.0198(13) 0.0052(8) 0.0022(12)
O5 0.0665(13) 0.0805(15) 0.0466(11) 0.0158(11) 0.0093(9) 0.0083(12)
N1 0.0410(10) 0.0621(14) 0.0362(10) 0.0034(9) 0.0121(8) -0.0004(9)
N2 0.0391(10) 0.0714(15) 0.0363(10) -0.0026(11) 0.0082(8) -0.0076(10)
C1 0.0449(13) 0.0728(18) 0.0467(14) 0.0036(13) 0.0202(11) -0.0008(13)
C2 0.0388(12) 0.0755(18) 0.0468(13) -0.0085(13) 0.0164(10) -0.0014(13)
C3 0.0318(10) 0.0484(12) 0.0399(11) -0.0055(10) 0.0096(8) 0.0000(9)
C4 0.0317(10) 0.0396(12) 0.0412(12) 0.0013(10) 0.0054(8) 0.0014(9)
C5 0.0283(10) 0.0526(14) 0.0540(14) 0.0042(12) 0.0043(9) 0.0011(10)
C6 0.0348(11) 0.0663(16) 0.0488(13) 0.0070(13) -0.0066(10) -0.0044(12)
C7 0.0453(13) 0.0658(16) 0.0363(11) 0.0036(12) 0.0014(10) -0.0066(12)
C8 0.0328(10) 0.0484(13) 0.0388(11) 0.0052(10) 0.0059(9) -0.0030(10)
C9 0.0307(10) 0.0356(10) 0.0370(10) 0.0026(9) 0.0043(8) -0.0027(8)
C10 0.0266(9) 0.0435(12) 0.0373(11) -0.0035(10) 0.0074(8) -0.0013(9)
C11 0.0280(10) 0.0515(13) 0.0383(11) 0.0011(10) 0.0068(8) 0.0027(9)
C12 0.0346(10) 0.0431(12) 0.0359(10) -0.0031(9) 0.0078(8) -0.0015(9)
C13 0.0379(12) 0.0552(15) 0.0490(14) 0.0006(12) 0.0057(10) -0.0099(11)
C14 0.0499(14) 0.0604(16) 0.0373(12) 0.0004(11) 0.0076(10) 0.0023(12)
C15 0.088(2) 0.101(3) 0.0543(17) 0.0178(19) 0.0045(16) 0.026(2)
C16 0.076(2) 0.169(5) 0.0428(15) -0.015(2) 0.0164(15) 0.032(3)

loop_
_atom_type_symbol
_atom_type_description
_atom_type_scat_dispersion_real
_atom_type_scat_dispersion_imag
_atom_type_scat_source
C C 0.0033 0.0016 'International Tables Vol C Tables 4.2.6.8 and 6.1.1.4'
H H 0.0000 0.0000 'International Tables Vol C Tables 4.2.6.8 and 6.1.1.4'
N N 0.0061 0.0033 'International Tables Vol C Tables 4.2.6.8 and 6.1.1.4'
O O 0.0106 0.0060 'International Tables Vol C Tables 4.2.6.8 and 6.1.1.4'

loop_
_geom_angle_atom_site_label_1
_geom_angle_atom_site_label_2
_geom_angle_atom_site_label_3
_geom_angle
C4 O1 C3 115.50(18)
C14 O5 C15 115.9(3)
C14 N1 C12 124.3(2)
C14 N1 C1 123.9(2)
C12 N1 C1 111.5(2)
O2 N2 O3 124.3(2)
O2 N2 C8 118.7(2)
O3 N2 C8 116.9(2)
N1 C1 C16 112.9(3)
N1 C1 C2 103.3(2)
C16 C1 C2 111.4(3)
C3 C2 C1 104.6(2)
O1 C3 C2 110.2(2)
O1 C3 C12 114.0(2)
C2 C3 C12 103.30(19)
O1 C4 C5 116.3(2)
O1 C4 C9 121.90(19)
C5 C4 C9 121.6(2)
C6 C5 C4 120.8(2)
C5 C6 C7 119.7(2)
C6 C7 C8 118.3(2)
C7 C8 C9 124.6(2)
C7 C8 N2 116.0(2)
C9 C8 N2 119.33(19)
C8 C9 C4 114.88(19)
C8 C9 C10 122.67(19)
C4 C9 C10 122.06(19)
C13 C10 C9 119.0(2)
C13 C10 C11 121.0(2)
C9 C10 C11 120.02(19)
C10 C11 C12 110.06(18)
N1 C12 C11 116.53(19)
N1 C12 C3 100.01(18)
C11 C12 C3 111.69(18)
O4 C14 N1 126.0(3)
O4 C14 O5 123.0(3)
N1 C14 O5 111.0(2)

loop_
_geom_bond_atom_site_label_1
_geom_bond_atom_site_label_2
_geom_bond_distance
O1 C4 1.374(3)
O1 C3 1.426(3)
O2 N2 1.203(3)
O3 N2 1.212(3)
O4 C14 1.199(3)
O5 C14 1.348(3)
O5 C15 1.435(4)
N1 C14 1.345(3)
N1 C12 1.467(3)
N1 C1 1.490(3)
N2 C8 1.480(3)
C1 C16 1.515(5)
C1 C2 1.518(4)
C2 C3 1.513(3)
C3 C12 1.532(3)
C4 C5 1.389(3)
C4 C9 1.400(3)
C5 C6 1.375(4)
C6 C7 1.380(4)
C7 C8 1.381(3)
C8 C9 1.392(3)
C9 C10 1.498(3)
C10 C13 1.325(3)
C10 C11 1.509(3)
C11 C12 1.528(3)
